data_4110376
loop_
_publ_author_name
'Marco Bandini'
'Alfonso Melloni'
'Fabio Piccinelli'
'Riccardo Sinisi'
'Simona Tommasi'
'Achille Umani-Ronchi'

_publ_section_title
;
 Highly Enantioselective Synthesis of Tetrahydro-\b-Carbolines and
 Tetrahydro-\g-Carbolines Via Pd-Catalyzed Intramolecular Allylic
 Alkylation
;
_journal_name_full 'Journal of the American Chemical Society'
_journal_page_first 1424
_journal_page_last 1425
_journal_paper_doi 10.1021/ja054109o
_journal_volume 128
_journal_year 2006
_chemical_formula_sum 'C23 H30 N2 O3 S'
_chemical_formula_weight 414.55
_chemical_name_systematic
; 
 ? 
;
_space_group_IT_number 19
_symmetry_cell_setting orthorhombic
_symmetry_space_group_name_Hall 'P 2ac 2ab'
_symmetry_space_group_name_H-M 'P 21 21 21'
_atom_sites_solution_hydrogens geom
_atom_sites_solution_primary direct
_atom_sites_solution_secondary difmap
_audit_creation_method SHELXL-97
_cell_angle_alpha 90.00
_cell_angle_beta 90.00
_cell_angle_gamma 90.00
_cell_formula_units_Z 4
_cell_length_a 8.7131(15)
_cell_length_b 10.2665(17)
_cell_length_c 24.621(4)
_cell_measurement_temperature 273(2)
_cell_volume 2202.4(6)
_computing_cell_refinement 'Bruker APEX II'
_computing_data_collection 'Bruker APEX II'
_computing_data_reduction 'Bruker SAINT+'
_computing_molecular_graphics SCHAKAL-97
_computing_publication_material 'SHELXL-97 (Sheldrick, 1997)'
_computing_structure_refinement 'SHELXL-97 (Sheldrick, 1997)'
_computing_structure_solution 'SHELXS-97 (Sheldrick, 1990)'
_diffrn_ambient_temperature 273(2)
_diffrn_measured_fraction_theta_full 0.948
_diffrn_measured_fraction_theta_max 0.948
_diffrn_measurement_device_type 'Bruker APEX II CCD'
_diffrn_measurement_method '\W scans'
_diffrn_radiation_monochromator graphite
_diffrn_radiation_source 'fine-focus sealed tube'
_diffrn_radiation_type MoK\a
_diffrn_radiation_wavelength 0.71073
_diffrn_reflns_av_R_equivalents 0.0414
_diffrn_reflns_av_sigmaI/netI 0.0486
_diffrn_reflns_limit_h_max 11
_diffrn_reflns_limit_h_min -11
_diffrn_reflns_limit_k_max 13
_diffrn_reflns_limit_k_min -13
_diffrn_reflns_limit_l_max 32
_diffrn_reflns_limit_l_min -32
_diffrn_reflns_number 18802
_diffrn_reflns_theta_full 28.66
_diffrn_reflns_theta_max 28.66
_diffrn_reflns_theta_min 1.65
_exptl_absorpt_coefficient_mu 0.173
_exptl_absorpt_correction_T_max 1.00
_exptl_absorpt_correction_T_min 0.59
_exptl_absorpt_correction_type empirical
_exptl_absorpt_process_details SADABS
_exptl_crystal_colour colourless
_exptl_crystal_density_diffrn 1.250
_exptl_crystal_description platelet
_exptl_crystal_F_000 888
_exptl_crystal_size_max 0.65
_exptl_crystal_size_mid 0.30
_exptl_crystal_size_min 0.05
_refine_diff_density_max 0.200
_refine_diff_density_min -0.172
_refine_diff_density_rms 0.031
_refine_ls_abs_structure_details 'Flack H D (1983), Acta Cryst. A39, 876-881'
_refine_ls_abs_structure_Flack -0.09(7)
_refine_ls_extinction_method none
_refine_ls_goodness_of_fit_ref 0.980
_refine_ls_hydrogen_treatment mixed
_refine_ls_matrix_type full
_refine_ls_number_parameters 266
_refine_ls_number_reflns 5243
_refine_ls_number_restraints 0
_refine_ls_restrained_S_all 0.980
_refine_ls_R_factor_all 0.0659
_refine_ls_R_factor_gt 0.0413
_refine_ls_shift/su_max 0.002
_refine_ls_shift/su_mean 0.000
_refine_ls_structure_factor_coef Fsqd
_refine_ls_weighting_details 'calc w=1/[\s^2^(Fo^2^)+(0.0660P)^2^+0.0000P] where P=(Fo^2^+2Fc^2^)/3'
_refine_ls_weighting_scheme calc
_refine_ls_wR_factor_gt 0.1051
_refine_ls_wR_factor_ref 0.1144
_reflns_number_gt 3717
_reflns_number_total 5243
_reflns_threshold_expression >2sigma(I)
_cod_data_source_file ja054109osi20050622_025052.cif
_cod_data_source_block betacarbolina
_cod_database_code 4110376

loop_
_symmetry_equiv_pos_as_xyz
'x, y, z'
'-x+1/2, -y, z+1/2'
'-x, y+1/2, -z+1/2'
'x+1/2, -y+1/2, -z'

loop_
_atom_site_label
_atom_site_type_symbol
_atom_site_fract_x
_atom_site_fract_y
_atom_site_fract_z
_atom_site_U_iso_or_equiv
_atom_site_adp_type
_atom_site_occupancy
_atom_site_symmetry_multiplicity
_atom_site_calc_flag
_atom_site_refinement_flags
S1 S 0.10261(7) -1.95068(5) -1.22433(2) 0.06502(18) Uani 1 1 d .
N1 N -0.34759(18) -2.12048(17) -1.11471(7) 0.0523(4) Uani 1 1 d .
H1N H -0.418(3) -2.127(2) -1.1387(9) 0.062(6) Uiso 1 1 d .
C7 C -0.1967(2) -2.08674(18) -1.12318(8) 0.0506(4) Uani 1 1 d .
C15 C 0.3241(2) -2.05437(18) -1.29421(7) 0.0473(4) Uani 1 1 d .
C6 C -0.3772(2) -2.11287(18) -1.05979(8) 0.0508(4) Uani 1 1 d .
C8 C -0.1271(2) -2.0602(2) -1.07523(8) 0.0533(4) Uani 1 1 d .
C5 C -0.2407(2) -2.07486(18) -1.03400(8) 0.0525(4) Uani 1 1 d .
C20 C 0.4735(3) -2.07426(19) -1.26470(9) 0.0638(5) Uani 1 1 d .
O2 O -0.0151(2) -1.89583(17) -1.25776(7) 0.0875(5) Uani 1 1 d .
C1 C -0.5107(3) -2.1410(2) -1.03108(9) 0.0646(5) Uani 1 1 d .
H1 H -0.5993 -2.1682 -1.0488 0.078 Uiso 1 1 calc R
C21 C 0.3557(3) -2.1454(2) -1.34368(8) 0.0636(6) Uani 1 1 d .
C14 C 0.1835(3) -2.0847(2) -1.26049(10) 0.0662(6) Uani 1 1 d .
H14A H 0.2103 -2.1520 -1.2345 0.079 Uiso 1 1 calc R
H14B H 0.1054 -2.1204 -1.2843 0.079 Uiso 1 1 calc R
C11 C -0.1246(2) -2.08148(19) -1.17791(8) 0.0573(5) Uani 1 1 d .
H11A H -0.1054 -2.1687 -1.1915 0.069 Uiso 1 1 calc R
H11B H -0.1909 -2.0364 -1.2034 0.069 Uiso 1 1 calc R
N2 N 0.01981(19) -2.01058(17) -1.17093(7) 0.0616(5) Uani 1 1 d .
C2 C -0.5067(3) -2.1270(2) -0.97554(10) 0.0752(6) Uani 1 1 d .
H2 H -0.5948 -2.1438 -0.9554 0.090 Uiso 1 1 calc R
C9 C 0.0403(2) -2.0237(2) -1.07148(9) 0.0632(6) Uani 1 1 d .
H9 H 0.0874 -2.0773 -1.0431 0.076 Uiso 1 1 calc R
C10 C 0.1144(2) -2.0598(3) -1.12557(9) 0.0694(6) Uani 1 1 d .
H10A H 0.2164 -2.0223 -1.1276 0.083 Uiso 1 1 calc R
H10B H 0.1239 -2.1537 -1.1282 0.083 Uiso 1 1 calc R
C4 C -0.2420(3) -2.0635(2) -0.97716(9) 0.0686(6) Uani 1 1 d .
H4 H -0.1534 -2.0390 -0.9587 0.082 Uiso 1 1 calc R
C12 C 0.0632(3) -1.8814(3) -1.05629(12) 0.0813(7) Uani 1 1 d .
H12A H 0.0233 -1.8279 -1.0856 0.098 Uiso 1 1 calc R
H12B H 0.0022 -1.8631 -1.0242 0.098 Uiso 1 1 calc R
C19 C 0.5970(3) -2.0803(3) -1.30642(13) 0.0901(8) Uani 1 1 d .
H19A H 0.6560 -2.1601 -1.3034 0.108 Uiso 1 1 calc R
H19B H 0.6657 -2.0062 -1.3037 0.108 Uiso 1 1 calc R
C3 C -0.3744(3) -2.0887(2) -0.94912(10) 0.0768(7) Uani 1 1 d .
H3 H -0.3753 -2.0797 -0.9115 0.092 Uiso 1 1 calc R
C18 C 0.5049(3) -2.0767(2) -1.35915(10) 0.0801(8) Uani 1 1 d .
H18 H 0.5577 -2.1141 -1.3906 0.096 Uiso 1 1 calc R
O1 O 0.2233(2) -1.86979(17) -1.20520(8) 0.0916(6) Uani 1 1 d .
C23 C 0.3780(4) -2.2882(2) -1.32685(12) 0.0919(9) Uani 1 1 d .
H23A H 0.2801 -2.3263 -1.3186 0.138 Uiso 1 1 calc R
H23B H 0.4428 -2.2923 -1.2954 0.138 Uiso 1 1 calc R
H23C H 0.4250 -2.3354 -1.3561 0.138 Uiso 1 1 calc R
O3 O 0.4855(2) -2.0923(2) -1.21603(8) 0.1041(7) Uani 1 1 d .
C16 C 0.3370(3) -1.91722(19) -1.32047(10) 0.0707(6) Uani 1 1 d .
H16A H 0.2389 -1.8895 -1.3350 0.085 Uiso 1 1 calc R
H16B H 0.3718 -1.8535 -1.2941 0.085 Uiso 1 1 calc R
C17 C 0.4556(4) -1.9342(3) -1.36618(11) 0.0954(9) Uani 1 1 d .
H17A H 0.4098 -1.9196 -1.4016 0.115 Uiso 1 1 calc R
H17B H 0.5418 -1.8754 -1.3615 0.115 Uiso 1 1 calc R
C13 C 0.2267(3) -1.8400(3) -1.04511(14) 0.1038(10) Uani 1 1 d .
H13A H 0.2290 -1.7488 -1.0366 0.156 Uiso 1 1 calc R
H13B H 0.2885 -1.8560 -1.0767 0.156 Uiso 1 1 calc R
H13C H 0.2664 -1.8889 -1.0150 0.156 Uiso 1 1 calc R
C22 C 0.2334(5) -2.1382(4) -1.38706(12) 0.1366(15) Uani 1 1 d .
H22A H 0.1433 -2.1835 -1.3749 0.205 Uiso 1 1 calc R
H22B H 0.2708 -2.1779 -1.4198 0.205 Uiso 1 1 calc R
H22C H 0.2084 -2.0487 -1.3940 0.205 Uiso 1 1 calc R

loop_
_atom_site_aniso_label
_atom_site_aniso_U_11
_atom_site_aniso_U_22
_atom_site_aniso_U_33
_atom_site_aniso_U_23
_atom_site_aniso_U_13
_atom_site_aniso_U_12
S1 0.0700(3) 0.0463(3) 0.0788(4) -0.0033(2) 0.0269(3) -0.0062(2)
N1 0.0480(9) 0.0541(9) 0.0548(10) -0.0070(8) 0.0002(8) -0.0091(7)
C7 0.0478(10) 0.0455(10) 0.0586(11) -0.0010(8) 0.0042(9) -0.0025(8)
C15 0.0529(10) 0.0409(9) 0.0481(9) 0.0010(8) 0.0026(8) 0.0013(8)
C6 0.0518(10) 0.0446(9) 0.0562(11) -0.0013(8) 0.0047(9) 0.0015(8)
C8 0.0472(10) 0.0557(10) 0.0571(10) -0.0012(9) -0.0015(8) 0.0024(9)
C5 0.0514(10) 0.0533(11) 0.0528(10) -0.0001(8) -0.0042(9) 0.0062(9)
C20 0.0668(13) 0.0508(12) 0.0738(14) 0.0032(10) -0.0145(11) -0.0077(10)
O2 0.0935(11) 0.0754(10) 0.0937(12) 0.0273(9) 0.0316(10) 0.0193(10)
C1 0.0554(11) 0.0629(13) 0.0755(14) -0.0027(10) 0.0110(11) -0.0020(10)
C21 0.0786(15) 0.0598(12) 0.0522(11) -0.0060(9) -0.0001(10) 0.0049(11)
C14 0.0681(12) 0.0464(11) 0.0841(14) -0.0066(10) 0.0216(11) -0.0063(10)
C11 0.0577(11) 0.0534(11) 0.0608(11) -0.0036(9) 0.0037(9) -0.0103(9)
N2 0.0533(9) 0.0652(11) 0.0663(10) -0.0011(8) 0.0092(8) -0.0107(8)
C2 0.0759(15) 0.0767(15) 0.0730(15) 0.0013(12) 0.0259(13) 0.0015(13)
C9 0.0492(11) 0.0719(14) 0.0685(13) 0.0009(10) -0.0068(10) -0.0023(10)
C10 0.0465(10) 0.0772(14) 0.0846(14) 0.0032(12) 0.0046(11) 0.0008(11)
C4 0.0711(13) 0.0783(14) 0.0565(12) -0.0004(11) -0.0076(11) 0.0055(13)
C12 0.0687(15) 0.0783(15) 0.0969(18) -0.0059(14) -0.0124(13) -0.0073(13)
C19 0.0571(12) 0.0629(14) 0.150(3) 0.0110(15) 0.0103(16) 0.0017(11)
C3 0.0883(17) 0.0863(17) 0.0557(12) 0.0022(11) 0.0142(12) 0.0144(14)
C18 0.1034(18) 0.0540(14) 0.0830(16) 0.0079(11) 0.0464(15) 0.0152(13)
O1 0.0938(12) 0.0692(10) 0.1119(13) -0.0327(9) 0.0436(11) -0.0342(9)
C23 0.113(2) 0.0505(12) 0.112(2) -0.0226(13) 0.0253(18) -0.0059(14)
O3 0.1317(16) 0.1002(14) 0.0804(12) -0.0034(10) -0.0494(12) -0.0005(12)
C16 0.0806(14) 0.0477(12) 0.0838(15) 0.0151(10) 0.0289(12) 0.0155(10)
C17 0.133(2) 0.0647(15) 0.0888(16) 0.0233(13) 0.0546(16) 0.0258(15)
C13 0.0874(19) 0.104(2) 0.120(2) -0.0109(19) -0.0062(18) -0.0342(17)
C22 0.167(4) 0.163(4) 0.080(2) -0.029(2) -0.051(2) 0.001(3)

loop_
_atom_type_symbol
_atom_type_description
_atom_type_scat_dispersion_real
_atom_type_scat_dispersion_imag
_atom_type_scat_source
C C 0.0033 0.0016 'International Tables Vol C Tables 4.2.6.8 and 6.1.1.4'
H H 0.0000 0.0000 'International Tables Vol C Tables 4.2.6.8 and 6.1.1.4'
N N 0.0061 0.0033 'International Tables Vol C Tables 4.2.6.8 and 6.1.1.4'
O O 0.0106 0.0060 'International Tables Vol C Tables 4.2.6.8 and 6.1.1.4'
S S 0.1246 0.1234 'International Tables Vol C Tables 4.2.6.8 and 6.1.1.4'

loop_
_geom_angle_atom_site_label_1
_geom_angle_atom_site_label_2
_geom_angle_atom_site_label_3
_geom_angle
O1 S1 O2 119.44(13)
O1 S1 N2 106.39(10)
O2 S1 N2 107.28(10)
O1 S1 C14 108.90(10)
O2 S1 C14 107.46(12)
N2 S1 C14 106.73(10)
C7 N1 C6 108.25(17)
C8 C7 N1 110.26(18)
C8 C7 C11 126.38(17)
N1 C7 C11 123.36(18)
C20 C15 C14 114.05(16)
C20 C15 C16 105.13(17)
C14 C15 C16 118.32(17)
C20 C15 C21 98.21(16)
C14 C15 C21 116.63(17)
C16 C15 C21 101.87(16)
N1 C6 C1 129.99(19)
N1 C6 C5 107.53(16)
C1 C6 C5 122.43(18)
C7 C8 C5 106.75(16)
C7 C8 C9 122.41(19)
C5 C8 C9 130.84(18)
C6 C5 C4 117.88(18)
C6 C5 C8 107.20(16)
C4 C5 C8 134.89(19)
O3 C20 C19 127.7(2)
O3 C20 C15 124.8(2)
C19 C20 C15 107.33(19)
C2 C1 C6 117.5(2)
C22 C21 C18 113.7(2)
C22 C21 C23 109.1(3)
C18 C21 C23 113.6(2)
C22 C21 C15 113.5(2)
C18 C21 C15 93.91(17)
C23 C21 C15 112.58(18)
C15 C14 S1 115.78(14)
N2 C11 C7 105.93(16)
C11 N2 C10 113.47(17)
C11 N2 S1 118.42(14)
C10 N2 S1 119.66(14)
C1 C2 C3 121.3(2)
C8 C9 C12 112.4(2)
C8 C9 C10 107.17(18)
C12 C9 C10 113.1(2)
N2 C10 C9 109.95(18)
C3 C4 C5 119.5(2)
C13 C12 C9 116.0(2)
C20 C19 C18 101.86(19)
C4 C3 C2 121.3(2)
C19 C18 C21 102.96(18)
C19 C18 C17 105.4(2)
C21 C18 C17 103.3(2)
C17 C16 C15 104.52(16)
C18 C17 C16 102.32(17)

loop_
_geom_bond_atom_site_label_1
_geom_bond_atom_site_label_2
_geom_bond_distance
S1 O1 1.4203(18)
S1 O2 1.430(2)
S1 N2 1.6209(17)
S1 C14 1.784(2)
N1 C7 1.376(3)
N1 C6 1.379(2)
C7 C8 1.355(3)
C7 C11 1.488(3)
C15 C20 1.505(3)
C15 C14 1.512(3)
C15 C16 1.553(3)
C15 C21 1.560(3)
C6 C1 1.391(3)
C6 C5 1.403(3)
C8 C5 1.426(3)
C8 C9 1.508(3)
C5 C4 1.405(3)
C20 O3 1.217(3)
C20 C19 1.489(4)
C1 C2 1.375(3)
C21 C22 1.510(4)
C21 C18 1.527(3)
C21 C23 1.536(3)
C11 N2 1.464(3)
N2 C10 1.477(3)
C2 C3 1.381(4)
C9 C12 1.522(3)
C9 C10 1.526(3)
C4 C3 1.370(3)
C12 C13 1.512(4)
C19 C18 1.527(4)
C18 C17 1.535(3)
C16 C17 1.538(3)
